data_7037858
loop_
_publ_author_name
'Li, Peng-Fei'
'Qian, Chenxi'
'Lough, Alan J.'
'Ozin, Geoffrey A.'
'Seferos, Dwight S.'

_publ_section_title
;
 Permanently porous hydrogen-bonded frameworks of rod-like thiophenes,
 selenophenes, and tellurophenes capped with MIDA boronates.
;
_journal_issue 24
_journal_name_full 'Dalton transactions (Cambridge, England : 2003)'
_journal_page_first 9754
_journal_page_last 9757
_journal_paper_doi 10.1039/c5dt04960a
_journal_volume 45
_journal_year 2016
_chemical_formula_moiety 'C38 H54 N2 O2 S2'
_chemical_formula_sum 'C38 H54 N2 O2 S2'
_chemical_formula_weight 634.95
_space_group_crystal_system monoclinic
_space_group_IT_number 14
_space_group_name_Hall '-P 2yn'
_space_group_name_H-M_alt 'P 1 21/n 1'
_symmetry_space_group_name_Hall '-P 2yn'
_symmetry_space_group_name_H-M 'P 1 21/n 1'
_atom_sites_solution_hydrogens geom
_audit_block_doi 10.5517/cc1jqlpj
_audit_creation_method SHELXL-2014/7
_audit_update_record
;
2015-09-01 deposited with the CCDC.
2015-12-23 downloaded from the CCDC.
;
_cell_angle_alpha 90
_cell_angle_beta 96.678(3)
_cell_angle_gamma 90
_cell_formula_units_Z 2
_cell_length_a 4.6420(2)
_cell_length_b 46.2015(16)
_cell_length_c 7.8037(3)
_cell_measurement_reflns_used 4056
_cell_measurement_temperature 147(2)
_cell_measurement_theta_max 67.18
_cell_measurement_theta_min 3.83
_cell_volume 1662.28(11)
_computing_cell_refinement APEX2
_computing_data_collection 'APEX2 (Bruker, 2007)'
_computing_data_reduction 'SAINT (Bruker, 2007)'
_computing_molecular_graphics 'PLATON (Spek, 2009)'
_computing_publication_material 'SHELXTL (Sheldrick, 2008)'
_computing_structure_refinement 'SHELXL-2014/7 (Sheldrick, 2015)'
_computing_structure_solution 'SHELXT (Sheldrick, 2008)'
_diffrn_ambient_temperature 147(2)
_diffrn_measured_fraction_theta_full 0.989
_diffrn_measured_fraction_theta_max 0.989
_diffrn_measurement_device_type 'Bruker Kappa APEX-DUO CCD'
_diffrn_measurement_method '\f and \w scans'
_diffrn_radiation_type CuK\a
_diffrn_radiation_wavelength 1.54178
_diffrn_reflns_av_R_equivalents 0.1090
_diffrn_reflns_av_unetI/netI 0.0692
_diffrn_reflns_Laue_measured_fraction_full 0.989
_diffrn_reflns_Laue_measured_fraction_max 0.989
_diffrn_reflns_limit_h_max 5
_diffrn_reflns_limit_h_min -5
_diffrn_reflns_limit_k_max 55
_diffrn_reflns_limit_k_min -54
_diffrn_reflns_limit_l_max 9
_diffrn_reflns_limit_l_min -9
_diffrn_reflns_number 33011
_diffrn_reflns_point_group_measured_fraction_full 0.989
_diffrn_reflns_point_group_measured_fraction_max 0.989
_diffrn_reflns_theta_full 67.326
_diffrn_reflns_theta_max 67.326
_diffrn_reflns_theta_min 1.912
_diffrn_source 'Bruker ImuS with multi-layer optics'
_exptl_absorpt_coefficient_mu 1.726
_exptl_absorpt_correction_T_max 0.7529
_exptl_absorpt_correction_T_min 0.6683
_exptl_absorpt_correction_type multi-scan
_exptl_absorpt_process_details 'SADABS (Sheldrick, 1996)'
_exptl_crystal_colour orange
_exptl_crystal_density_diffrn 1.269
_exptl_crystal_description needle
_exptl_crystal_F_000 688
_exptl_crystal_size_max 0.090
_exptl_crystal_size_mid 0.030
_exptl_crystal_size_min 0.030
_refine_diff_density_max 0.210
_refine_diff_density_min -0.355
_refine_diff_density_rms 0.059
_refine_ls_extinction_method none
_refine_ls_goodness_of_fit_ref 1.041
_refine_ls_hydrogen_treatment constr
_refine_ls_matrix_type full
_refine_ls_number_parameters 200
_refine_ls_number_reflns 2971
_refine_ls_number_restraints 0
_refine_ls_restrained_S_all 1.041
_refine_ls_R_factor_all 0.0589
_refine_ls_R_factor_gt 0.0464
_refine_ls_shift/su_max 0.000
_refine_ls_shift/su_mean 0.000
_refine_ls_structure_factor_coef Fsqd
_refine_ls_weighting_details 'w=1/[\s^2^(Fo^2^)+(0.0375P)^2^+0.8545P] where P=(Fo^2^+2Fc^2^)/3'
_refine_ls_weighting_scheme calc
_refine_ls_wR_factor_gt 0.1113
_refine_ls_wR_factor_ref 0.1188
_reflns_Friedel_coverage 0.000
_reflns_number_gt 2441
_reflns_number_total 2971
_reflns_threshold_expression 'I > 2\s(I)'
_cod_data_source_file c5dt04960a2.cif
_cod_data_source_block d1581_a
_cod_depositor_comments 'Adding full bibliography for 7037855--7037858.cif.'
_cod_database_code 7037858
_shelx_shelxl_version_number 2014/7
_shelx_space_group_comment
; 
The symmetry employed for this shelxl refinement is uniquely defined 
by the following loop, which should always be used as a source of 
symmetry information in preference to the above space-group names. 
They are only intended as comments. 
;
_shelx_estimated_absorpt_t_min 0.860
_shelx_estimated_absorpt_t_max 0.950

loop_
_space_group_symop_operation_xyz
'x, y, z'
'-x+1/2, y+1/2, -z+1/2'
'-x, -y, -z'
'x-1/2, -y-1/2, z-1/2'

loop_
_atom_site_label
_atom_site_type_symbol
_atom_site_fract_x
_atom_site_fract_y
_atom_site_fract_z
_atom_site_U_iso_or_equiv
_atom_site_adp_type
_atom_site_occupancy
_atom_site_site_symmetry_order
_atom_site_calc_flag
_atom_site_refinement_flags_posn
_atom_site_refinement_flags_adp
S1 S 0.43110(11) 0.45082(2) 0.84576(7) 0.02785(19) Uani 1 1 d . .
O1 O 0.5967(3) 0.42822(3) 0.24844(19) 0.0272(4) Uani 1 1 d . .
N1 N 0.5216(3) 0.44115(3) 0.5211(2) 0.0191(4) Uani 1 1 d . .
C1 C 1.2362(4) 0.51621(4) 0.3451(3) 0.0180(4) Uani 1 1 d . .
C2 C 1.1857(4) 0.49664(4) 0.2106(3) 0.0209(4) Uani 1 1 d . .
H2A H 1.2817 0.4991 0.1106 0.025 Uiso 1 1 calc R U
C3 C 0.9968(4) 0.47334(4) 0.2189(3) 0.0208(4) Uani 1 1 d . .
H3A H 0.9657 0.4602 0.1248 0.025 Uiso 1 1 calc R U
C4 C 0.8546(4) 0.46917(4) 0.3629(3) 0.0185(4) Uani 1 1 d . .
C5 C 0.9037(4) 0.48819(4) 0.5048(3) 0.0175(4) Uani 1 1 d . .
C6 C 0.6520(4) 0.44492(4) 0.3686(3) 0.0198(4) Uani 1 1 d . .
C7 C 0.5713(4) 0.45845(4) 0.6671(3) 0.0193(4) Uani 1 1 d . .
C8 C 0.3332(4) 0.41521(4) 0.5210(3) 0.0220(4) Uani 1 1 d . .
H8A H 0.2195 0.4131 0.4062 0.026 Uiso 1 1 calc R U
H8B H 0.1952 0.4177 0.6075 0.026 Uiso 1 1 calc R U
C9 C 0.5124(4) 0.38792(4) 0.5628(3) 0.0247(5) Uani 1 1 d . .
H9A H 0.6132 0.3894 0.6815 0.030 Uiso 1 1 calc R U
H9B H 0.6620 0.3864 0.4826 0.030 Uiso 1 1 calc R U
C10 C 0.3270(4) 0.36056(4) 0.5488(3) 0.0240(5) Uani 1 1 d . .
H10A H 0.1975 0.3607 0.6410 0.029 Uiso 1 1 calc R U
H10B H 0.2036 0.3606 0.4364 0.029 Uiso 1 1 calc R U
C11 C 0.5077(4) 0.33314(4) 0.5638(3) 0.0266(5) Uani 1 1 d . .
H11A H 0.6383 0.3337 0.6735 0.032 Uiso 1 1 calc R U
H11B H 0.6304 0.3327 0.4682 0.032 Uiso 1 1 calc R U
C12 C 0.3292(5) 0.30544(4) 0.5589(3) 0.0262(5) Uani 1 1 d . .
H12A H 0.2165 0.3053 0.6591 0.031 Uiso 1 1 calc R U
H12B H 0.1892 0.3055 0.4530 0.031 Uiso 1 1 calc R U
C13 C 0.5104(5) 0.27800(4) 0.5621(3) 0.0275(5) Uani 1 1 d . .
H13A H 0.6564 0.2784 0.6652 0.033 Uiso 1 1 calc R U
H13B H 0.6163 0.2778 0.4590 0.033 Uiso 1 1 calc R U
C14 C 0.3351(5) 0.25025(4) 0.5652(3) 0.0271(5) Uani 1 1 d . .
H14A H 0.1820 0.2503 0.4656 0.033 Uiso 1 1 calc R U
H14B H 0.2381 0.2499 0.6717 0.033 Uiso 1 1 calc R U
C15 C 0.5159(5) 0.22292(4) 0.5586(3) 0.0279(5) Uani 1 1 d . .
H15A H 0.6718 0.2231 0.6566 0.033 Uiso 1 1 calc R U
H15B H 0.6093 0.2231 0.4508 0.033 Uiso 1 1 calc R U
C16 C 0.3429(5) 0.19500(4) 0.5657(3) 0.0265(5) Uani 1 1 d . .
H16A H 0.2604 0.1942 0.6771 0.032 Uiso 1 1 calc R U
H16B H 0.1791 0.1953 0.4724 0.032 Uiso 1 1 calc R U
C17 C 0.5208(4) 0.16781(4) 0.5473(3) 0.0267(5) Uani 1 1 d . .
H17A H 0.6035 0.1687 0.4360 0.032 Uiso 1 1 calc R U
H17B H 0.6846 0.1675 0.6406 0.032 Uiso 1 1 calc R U
C18 C 0.3512(5) 0.13982(4) 0.5540(3) 0.0280(5) Uani 1 1 d . .
H18A H 0.1794 0.1406 0.4662 0.034 Uiso 1 1 calc R U
H18B H 0.2810 0.1381 0.6686 0.034 Uiso 1 1 calc R U
C19 C 0.5283(5) 0.11309(5) 0.5224(3) 0.0334(5) Uani 1 1 d . .
H19A H 0.4070 0.0958 0.5267 0.050 Uiso 1 1 calc R U
H19B H 0.6948 0.1117 0.6115 0.050 Uiso 1 1 calc R U
H19C H 0.5971 0.1145 0.4087 0.050 Uiso 1 1 calc R U

loop_
_atom_site_aniso_label
_atom_site_aniso_U_11
_atom_site_aniso_U_22
_atom_site_aniso_U_33
_atom_site_aniso_U_23
_atom_site_aniso_U_13
_atom_site_aniso_U_12
S1 0.0311(3) 0.0270(3) 0.0262(3) 0.0006(2) 0.0066(2) -0.0071(2)
O1 0.0317(8) 0.0242(8) 0.0256(8) -0.0053(6) 0.0038(6) -0.0073(6)
N1 0.0192(8) 0.0148(8) 0.0232(9) 0.0007(6) 0.0015(7) -0.0023(6)
C1 0.0163(9) 0.0164(10) 0.0205(10) 0.0020(8) -0.0010(8) 0.0013(7)
C2 0.0201(10) 0.0208(10) 0.0217(10) 0.0013(8) 0.0024(8) 0.0009(8)
C3 0.0231(10) 0.0187(10) 0.0198(11) -0.0019(8) -0.0010(8) 0.0011(8)
C4 0.0165(9) 0.0163(10) 0.0220(10) 0.0007(8) -0.0009(8) 0.0012(7)
C5 0.0153(9) 0.0154(9) 0.0211(10) 0.0001(8) -0.0005(8) 0.0026(7)
C6 0.0194(10) 0.0180(10) 0.0211(10) -0.0003(8) -0.0013(8) 0.0004(8)
C7 0.0188(9) 0.0143(9) 0.0241(11) 0.0018(8) -0.0003(8) 0.0015(7)
C8 0.0203(10) 0.0171(10) 0.0280(11) 0.0015(8) 0.0010(8) -0.0042(8)
C9 0.0220(10) 0.0182(10) 0.0329(12) 0.0016(9) -0.0010(9) -0.0007(8)
C10 0.0254(10) 0.0185(10) 0.0279(12) 0.0007(8) 0.0029(9) -0.0022(8)
C11 0.0275(11) 0.0182(11) 0.0335(13) -0.0008(9) 0.0007(9) -0.0013(8)
C12 0.0279(11) 0.0194(11) 0.0309(12) 0.0001(9) 0.0018(9) -0.0012(8)
C13 0.0281(11) 0.0204(11) 0.0339(13) 0.0002(9) 0.0026(10) 0.0004(8)
C14 0.0290(11) 0.0201(11) 0.0323(13) 0.0001(9) 0.0033(10) -0.0011(9)
C15 0.0286(11) 0.0198(11) 0.0349(13) -0.0012(9) 0.0020(10) -0.0001(8)
C16 0.0281(11) 0.0214(11) 0.0300(12) -0.0012(9) 0.0032(9) -0.0016(8)
C17 0.0270(11) 0.0205(11) 0.0324(13) 0.0007(9) 0.0030(9) 0.0004(8)
C18 0.0295(11) 0.0227(11) 0.0320(12) 0.0025(9) 0.0053(10) -0.0001(9)
C19 0.0390(13) 0.0210(11) 0.0402(14) 0.0043(10) 0.0046(11) 0.0001(9)

loop_
_atom_type_symbol
_atom_type_description
_atom_type_scat_dispersion_real
_atom_type_scat_dispersion_imag
_atom_type_scat_source
C C 0.0181 0.0091 'International Tables Vol C Tables 4.2.6.8 and 6.1.1.4'
H H 0.0000 0.0000 'International Tables Vol C Tables 4.2.6.8 and 6.1.1.4'
N N 0.0311 0.0180 'International Tables Vol C Tables 4.2.6.8 and 6.1.1.4'
O O 0.0492 0.0322 'International Tables Vol C Tables 4.2.6.8 and 6.1.1.4'
S S 0.3331 0.5567 'International Tables Vol C Tables 4.2.6.8 and 6.1.1.4'

loop_
_citation_id
_citation_doi
_citation_year
1 10.1039/C5TC02753E 2015

loop_
_geom_angle_atom_site_label_1
_geom_angle_atom_site_label_2
_geom_angle_atom_site_label_3
_geom_angle
_geom_angle_site_symmetry_1
_geom_angle_site_symmetry_3
C7 N1 C6 125.15(16) . .
C7 N1 C8 120.45(16) . .
C6 N1 C8 114.28(16) . .
C2 C1 C5 118.62(17) . 3_766
C2 C1 C7 121.13(18) . 3_766
C5 C1 C7 120.24(17) 3_766 3_766
C1 C2 C3 121.38(19) . .
C1 C2 H2A 119.3 . .
C3 C2 H2A 119.3 . .
C4 C3 C2 120.53(18) . .
C4 C3 H3A 119.7 . .
C2 C3 H3A 119.7 . .
C3 C4 C5 120.17(17) . .
C3 C4 C6 120.02(18) . .
C5 C4 C6 119.82(17) . .
C4 C5 C5 118.9(2) . 3_766
C4 C5 C1 120.74(17) . 3_766
C5 C5 C1 120.4(2) 3_766 3_766
O1 C6 N1 119.96(17) . .
O1 C6 C4 122.60(18) . .
N1 C6 C4 117.44(17) . .
N1 C7 C1 116.45(17) . 3_766
N1 C7 S1 121.86(14) . .
C1 C7 S1 121.67(15) 3_766 .
N1 C8 C9 111.15(16) . .
N1 C8 H8A 109.4 . .
C9 C8 H8A 109.4 . .
N1 C8 H8B 109.4 . .
C9 C8 H8B 109.4 . .
H8A C8 H8B 108.0 . .
C8 C9 C10 112.35(16) . .
C8 C9 H9A 109.1 . .
C10 C9 H9A 109.1 . .
C8 C9 H9B 109.1 . .
C10 C9 H9B 109.1 . .
H9A C9 H9B 107.9 . .
C11 C10 C9 112.60(17) . .
C11 C10 H10A 109.1 . .
C9 C10 H10A 109.1 . .
C11 C10 H10B 109.1 . .
C9 C10 H10B 109.1 . .
H10A C10 H10B 107.8 . .
C10 C11 C12 113.94(17) . .
C10 C11 H11A 108.8 . .
C12 C11 H11A 108.8 . .
C10 C11 H11B 108.8 . .
C12 C11 H11B 108.8 . .
H11A C11 H11B 107.7 . .
C13 C12 C11 113.70(17) . .
C13 C12 H12A 108.8 . .
C11 C12 H12A 108.8 . .
C13 C12 H12B 108.8 . .
C11 C12 H12B 108.8 . .
H12A C12 H12B 107.7 . .
C12 C13 C14 114.03(17) . .
C12 C13 H13A 108.7 . .
C14 C13 H13A 108.7 . .
C12 C13 H13B 108.7 . .
C14 C13 H13B 108.7 . .
H13A C13 H13B 107.6 . .
C13 C14 C15 113.65(18) . .
C13 C14 H14A 108.8 . .
C15 C14 H14A 108.8 . .
C13 C14 H14B 108.8 . .
C15 C14 H14B 108.8 . .
H14A C14 H14B 107.7 . .
C14 C15 C16 113.98(17) . .
C14 C15 H15A 108.8 . .
C16 C15 H15A 108.8 . .
C14 C15 H15B 108.8 . .
C16 C15 H15B 108.8 . .
H15A C15 H15B 107.7 . .
C17 C16 C15 113.69(17) . .
C17 C16 H16A 108.8 . .
C15 C16 H16A 108.8 . .
C17 C16 H16B 108.8 . .
C15 C16 H16B 108.8 . .
H16A C16 H16B 107.7 . .
C18 C17 C16 114.28(17) . .
C18 C17 H17A 108.7 . .
C16 C17 H17A 108.7 . .
C18 C17 H17B 108.7 . .
C16 C17 H17B 108.7 . .
H17A C17 H17B 107.6 . .
C17 C18 C19 113.22(18) . .
C17 C18 H18A 108.9 . .
C19 C18 H18A 108.9 . .
C17 C18 H18B 108.9 . .
C19 C18 H18B 108.9 . .
H18A C18 H18B 107.7 . .
C18 C19 H19A 109.5 . .
C18 C19 H19B 109.5 . .
H19A C19 H19B 109.5 . .
C18 C19 H19C 109.5 . .
H19A C19 H19C 109.5 . .
H19B C19 H19C 109.5 . .

loop_
_geom_bond_atom_site_label_1
_geom_bond_atom_site_label_2
_geom_bond_distance
_geom_bond_site_symmetry_2
S1 C7 1.644(2) .
O1 C6 1.219(2) .
N1 C7 1.389(3) .
N1 C6 1.407(3) .
N1 C8 1.484(2) .
C1 C2 1.384(3) .
C1 C5 1.418(3) 3_766
C1 C7 1.483(3) 3_766
C2 C3 1.395(3) .
C2 H2A 0.9500 .
C3 C4 1.381(3) .
C3 H3A 0.9500 .
C4 C5 1.411(3) .
C4 C6 1.467(3) .
C5 C5 1.418(4) 3_766
C5 C1 1.418(3) 3_766
C7 C1 1.483(3) 3_766
C8 C9 1.525(3) .
C8 H8A 0.9900 .
C8 H8B 0.9900 .
C9 C10 1.526(3) .
C9 H9A 0.9900 .
C9 H9B 0.9900 .
C10 C11 1.516(3) .
C10 H10A 0.9900 .
C10 H10B 0.9900 .
C11 C12 1.523(3) .
C11 H11A 0.9900 .
C11 H11B 0.9900 .
C12 C13 1.520(3) .
C12 H12A 0.9900 .
C12 H12B 0.9900 .
C13 C14 1.520(3) .
C13 H13A 0.9900 .
C13 H13B 0.9900 .
C14 C15 1.521(3) .
C14 H14A 0.9900 .
C14 H14B 0.9900 .
C15 C16 1.524(3) .
C15 H15A 0.9900 .
C15 H15B 0.9900 .
C16 C17 1.520(3) .
C16 H16A 0.9900 .
C16 H16B 0.9900 .
C17 C18 1.518(3) .
C17 H17A 0.9900 .
C17 H17B 0.9900 .
C18 C19 1.519(3) .
C18 H18A 0.9900 .
C18 H18B 0.9900 .
C19 H19A 0.9800 .
C19 H19B 0.9800 .
C19 H19C 0.9800 .

loop_
_geom_torsion_atom_site_label_1
_geom_torsion_atom_site_label_2
_geom_torsion_atom_site_label_3
_geom_torsion_atom_site_label_4
_geom_torsion
_geom_torsion_site_symmetry_1
_geom_torsion_site_symmetry_4
C5 C1 C2 C3 1.4(3) 3_766 .
C7 C1 C2 C3 -177.69(18) 3_766 .
C1 C2 C3 C4 -0.1(3) . .
C2 C3 C4 C5 -1.2(3) . .
C2 C3 C4 C6 178.77(17) . .
C3 C4 C5 C5 1.2(3) . 3_766
C6 C4 C5 C5 -178.8(2) . 3_766
C3 C4 C5 C1 -178.64(17) . 3_766
C6 C4 C5 C1 1.3(3) . 3_766
C7 N1 C6 O1 178.90(18) . .
C8 N1 C6 O1 2.8(3) . .
C7 N1 C6 C4 -0.5(3) . .
C8 N1 C6 C4 -176.57(16) . .
C3 C4 C6 O1 -1.7(3) . .
C5 C4 C6 O1 178.36(18) . .
C3 C4 C6 N1 177.75(17) . .
C5 C4 C6 N1 -2.2(3) . .
C6 N1 C7 C1 3.9(3) . 3_766
C8 N1 C7 C1 179.69(16) . 3_766
C6 N1 C7 S1 -174.62(14) . .
C8 N1 C7 S1 1.2(2) . .
C7 N1 C8 C9 -95.9(2) . .
C6 N1 C8 C9 80.3(2) . .
N1 C8 C9 C10 -175.15(17) . .
C8 C9 C10 C11 171.43(18) . .
C9 C10 C11 C12 177.24(18) . .
C10 C11 C12 C13 176.19(19) . .
C11 C12 C13 C14 177.44(19) . .
C12 C13 C14 C15 176.85(19) . .
C13 C14 C15 C16 178.69(19) . .
C14 C15 C16 C17 176.23(19) . .
C15 C16 C17 C18 -179.96(19) . .
C16 C17 C18 C19 175.86(19) . .
